data_2011635
loop_
_publ_author_name
'Mrse, Anthony A.'
'Watkins, Steven F.'
'Fronczek, Frank R.'

_publ_section_title
;
 Rerefinement of decabromodiphenyl ether from new area-detector data
;
_journal_issue 12
_journal_name_full 'Acta Crystallographica Section C'
_journal_page_first e576
_journal_page_last e577
_journal_paper_doi 10.1107/S0108270100015699
_journal_volume 56
_journal_year 2000
_chemical_formula_moiety 'C12 Br10 O'
_chemical_formula_sum 'C12 Br10 O'
_chemical_formula_weight 959.22
_chemical_name_common 'decabromodiphenyl ether'
_chemical_name_systematic
;
1-(2,3,4,5,6-pentabromophenoxy)-2,3,4,5,6-pentabromobenzene
;
_space_group_IT_number 2
_symmetry_cell_setting triclinic
_symmetry_space_group_name_Hall '-P 1'
_symmetry_space_group_name_H-M 'P -1'
_cell_angle_alpha 80.407(3)
_cell_angle_beta 84.441(2)
_cell_angle_gamma 63.194(2)
_cell_formula_units_Z 2
_cell_length_a 8.3070(5)
_cell_length_b 8.9554(4)
_cell_length_c 14.3472(8)
_cell_measurement_reflns_used 12388
_cell_measurement_temperature 100
_cell_measurement_theta_max 40.2
_cell_measurement_theta_min 2.5
_cell_volume 939.02(9)
_computing_cell_refinement 'HKL SCALEPACK (Otwinowski & Minor 1997)'
_computing_data_collection 'COLLECT (Nonius, 1999)'
_computing_data_reduction 'HKL DENZO and SCALEPACK (Otwinowski & Minor 1997)'
_computing_publication_material SHELXL97
_computing_structure_refinement 'SHELXL97 (Sheldrick, 1997)'
_computing_structure_solution 'coordinates of Eriksson, et al. (1999)'
_diffrn_ambient_temperature 100
_diffrn_measured_fraction_theta_full .927
_diffrn_measured_fraction_theta_max .927
_diffrn_measurement_device 'KappaCCD (with Oxford Cryosystems Cryostream)'
_diffrn_measurement_method ' \w scans with \k offsets'
_diffrn_radiation_monochromator graphite
_diffrn_radiation_source 'fine-focus sealed tube'
_diffrn_radiation_type MoK\a
_diffrn_radiation_wavelength .71073
_diffrn_reflns_av_R_equivalents .095
_diffrn_reflns_av_sigmaI/netI .167
_diffrn_reflns_limit_h_max 15
_diffrn_reflns_limit_h_min 0
_diffrn_reflns_limit_k_max 15
_diffrn_reflns_limit_k_min -14
_diffrn_reflns_limit_l_max 26
_diffrn_reflns_limit_l_min -25
_diffrn_reflns_number 12388
_diffrn_reflns_theta_full 40.2
_diffrn_reflns_theta_max 40.2
_diffrn_reflns_theta_min 2.5
_diffrn_standards_decay_% 0
_diffrn_standards_number 0
_exptl_absorpt_coefficient_mu 21.34
_exptl_absorpt_correction_T_max .344
_exptl_absorpt_correction_T_min .140
_exptl_absorpt_correction_type multi-scan
_exptl_absorpt_process_details '(HKL SCALEPACK; Otwinowski & Minor, 1997)'
_exptl_crystal_colour colourless
_exptl_crystal_density_diffrn 3.393
_exptl_crystal_density_method 'not measured'
_exptl_crystal_description prism
_exptl_crystal_F_000 860
_exptl_crystal_size_max .10
_exptl_crystal_size_mid .07
_exptl_crystal_size_min .05
_refine_diff_density_max 2.01
_refine_diff_density_min -1.81
_refine_ls_extinction_coef .00156(12)
_refine_ls_extinction_method SHELXL97
_refine_ls_goodness_of_fit_ref .892
_refine_ls_hydrogen_treatment none
_refine_ls_matrix_type full
_refine_ls_number_parameters 209
_refine_ls_number_reflns 10939
_refine_ls_number_restraints 0
_refine_ls_restrained_S_all .892
_refine_ls_R_factor_all .117
_refine_ls_R_factor_gt .043
_refine_ls_shift/su_max .001
_refine_ls_shift/su_mean .000
_refine_ls_structure_factor_coef Fsqd
_refine_ls_weighting_details 'calc w = 1/[\s^2^(Fo^2^)+(0.0227P)^2^] where P = (Fo^2^+2Fc^2^)/3'
_refine_ls_weighting_scheme calc
_refine_ls_wR_factor_ref .085
_reflns_number_gt 4884
_reflns_number_total 10939
_reflns_threshold_expression I>2\s(I)
_cod_data_source_file qa0425.cif
_cod_data_source_block I
_cod_depositor_comments
;
The following automatic conversions were performed:
'_symmetry_cell_setting' value 'Triclinic' changed to 'triclinic'
according to '/home/saulius/struct/CIF-dictionaries/cif_core.dic'
dictionary named 'cif_core.dic' version 2.4.1 from 2010-06-29.

Automatic conversion script
Id: cif_fix_enum 1527 2010-12-29 10:47:43Z saulius 

The following automatic conversions were performed:

'_symmetry_cell_setting' value 'Triclinic' changed to 'triclinic'
according to /home/saulius/struct/CIF-dictionaries/cif_core.dic
dictionary named 'cif_core.dic' version 2.4.1 from 2010-06-29.

Automatic conversion script
Id: cif_fix_values 1715 2011-07-08 13:25:40Z adriana 
;
_cod_original_cell_volume 938.97(9)
_cod_database_code 2011635
_cod_database_fobs_code 2011635

loop_
_symmetry_equiv_pos_as_xyz
'x, y, z'
'-x, -y, -z'

loop_
_atom_site_label
_atom_site_fract_x
_atom_site_fract_y
_atom_site_fract_z
_atom_site_U_iso_or_equiv
_atom_site_adp_type
_atom_site_calc_flag
_atom_site_refinement_flags
_atom_site_occupancy
_atom_site_disorder_assembly
_atom_site_disorder_group
_atom_site_type_symbol
Br1 .70114(6) .74656(5) .88058(3) .01772(9) Uani d . 1 . . Br
Br2 .90691(5) .35246(5) .98626(3) .01858(9) Uani d . 1 . . Br
Br3 .74607(6) .08410(5) .96616(3) .02085(10) Uani d . 1 . . Br
Br4 .37353(6) .21657(5) .84659(3) .01930(9) Uani d . 1 . . Br
Br5 .17150(5) .61547(5) .74733(3) .01869(9) Uani d . 1 . . Br
Br6 .06617(5) 1.11730(5) .73814(3) .01969(9) Uani d . 1 . . Br
Br7 -.00995(6) 1.25003(5) .50871(3) .02234(10) Uani d . 1 . . Br
Br8 .26459(6) 1.01665(5) .35239(3) .02317(10) Uani d . 1 . . Br
Br9 .60866(6) .65982(5) .42398(3) .02196(10) Uani d . 1 . . Br
Br10 .70628(6) .55318(5) .64704(3) .02329(10) Uani d . 1 . . Br
O1 .3915(4) .8062(3) .7734(2) .0168(6) Uani d . 1 . . O
C1 .6122(5) .5900(5) .8735(3) .0150(8) Uani d . 1 . . C
C2 .6972(5) .4243(5) .9182(3) .0128(8) Uani d . 1 . . C
C3 .6286(5) .3090(5) .9081(3) .0161(8) Uani d . 1 . . C
C4 .4709(5) .3641(5) .8579(3) .0126(8) Uani d . 1 . . C
C5 .3856(5) .5326(5) .8134(3) .0153(8) Uani d . 1 . . C
C6 .4635(5) .6418(5) .8181(3) .0135(8) Uani d . 1 . . C
C7 .3686(5) .8418(5) .6759(3) .0158(8) Uani d . 1 . . C
C8 .2204(5) .9927(5) .6457(3) .0155(8) Uani d . 1 . . C
C9 .1900(5) 1.0463(5) .5494(3) .0161(9) Uani d . 1 . . C
C10 .3042(5) .9479(5) .4835(3) .0151(8) Uani d . 1 . . C
C11 .4541(6) .7954(5) .5137(3) .0186(9) Uani d . 1 . . C
C12 .4893(5) .7451(5) .6097(3) .0161(8) Uani d . 1 . . C

loop_
_atom_site_aniso_label
_atom_site_aniso_U_11
_atom_site_aniso_U_22
_atom_site_aniso_U_33
_atom_site_aniso_U_12
_atom_site_aniso_U_13
_atom_site_aniso_U_23
Br1 .01724(19) .01479(19) .0218(2) -.00719(16) -.00554(17) -.00120(16)
Br2 .01143(18) .01681(19) .0246(2) -.00290(15) -.00845(17) -.00064(16)
Br3 .0188(2) .01202(18) .0283(2) -.00407(16) -.00825(18) .00226(16)
Br4 .0193(2) .0201(2) .0222(2) -.01139(17) -.00361(18) -.00271(17)
Br5 .01160(18) .0217(2) .0206(2) -.00444(16) -.00613(16) -.00275(17)
Br6 .01334(19) .0182(2) .0219(2) -.00007(15) -.00360(17) -.00687(16)
Br7 .0159(2) .0178(2) .0245(2) .00007(16) -.00786(18) .00182(17)
Br8 .0242(2) .0259(2) .0155(2) -.00786(18) -.00620(18) .00104(17)
Br9 .0194(2) .0228(2) .0194(2) -.00408(17) .00020(18) -.00775(17)
Br10 .0169(2) .0206(2) .0209(2) .00194(16) -.00173(18) -.00304(17)
O1 .0190(14) .0122(13) .0152(15) -.0022(11) -.0049(12) -.0032(11)
C1 .0138(18) .0145(18) .017(2) -.0042(15) -.0036(16) -.0063(15)
C2 .0101(17) .0154(18) .0110(18) -.0034(15) .0025(15) -.0056(15)
C3 .0168(19) .0125(18) .017(2) -.0062(16) -.0007(17) .0035(15)
C4 .0107(17) .0144(18) .0106(18) -.0040(14) -.0001(15) -.0011(14)
C5 .0118(17) .0183(19) .0120(19) -.0044(15) -.0041(15) .0034(15)
C6 .0095(17) .0132(18) .013(2) -.0008(14) .0020(15) -.0049(15)
C7 .0157(19) .0176(19) .015(2) -.0076(16) -.0037(16) -.0023(16)
C8 .0091(17) .0110(17) .025(2) -.0024(14) -.0013(16) -.0032(16)
C9 .0070(17) .0153(19) .026(2) -.0047(15) -.0042(17) -.0019(17)
C10 .0171(19) .0146(19) .013(2) -.0075(16) -.0074(16) .0047(15)
C11 .017(2) .018(2) .023(2) -.0100(17) -.0051(18) -.0016(17)
C12 .0136(18) .0160(19) .016(2) -.0040(15) -.0066(16) -.0001(15)

loop_
_atom_type_symbol
_atom_type_description
_atom_type_scat_dispersion_real
_atom_type_scat_dispersion_imag
_atom_type_scat_source
C C .0033 .0016 'International Tables Vol C Tables 4.2.6.8 and 6.1.1.4'
O O .0106 .0060 'International Tables Vol C Tables 4.2.6.8 and 6.1.1.4'
Br Br -.2901 2.4595 'International Tables Vol C Tables 4.2.6.8 and 6.1.1.4'

loop_
_geom_angle_atom_site_label_1
_geom_angle_atom_site_label_2
_geom_angle_atom_site_label_3
_geom_angle
C6 O1 C7 120.8(3)
C6 C1 C2 120.6(4)
C6 C1 Br1 117.9(3)
C2 C1 Br1 121.5(3)
C1 C2 C3 119.4(4)
C1 C2 Br2 120.0(3)
C3 C2 Br2 120.5(3)
C4 C3 C2 120.1(3)
C4 C3 Br3 120.4(3)
C2 C3 Br3 119.5(3)
C3 C4 C5 119.8(3)
C3 C4 Br4 121.0(3)
C5 C4 Br4 119.1(3)
C6 C5 C4 119.2(4)
C6 C5 Br5 118.9(3)
C4 C5 Br5 121.9(3)
O1 C6 C1 116.9(3)
O1 C6 C5 122.5(3)
C1 C6 C5 120.5(3)
C8 C7 O1 114.8(4)
C8 C7 C12 120.2(4)
O1 C7 C12 124.7(3)
C7 C8 C9 119.9(4)
C7 C8 Br6 118.0(3)
C9 C8 Br6 122.1(3)
C10 C9 C8 120.3(3)
C10 C9 Br7 119.8(3)
C8 C9 Br7 119.9(3)
C9 C10 C11 119.9(4)
C9 C10 Br8 121.1(3)
C11 C10 Br8 118.9(3)
C12 C11 C10 119.9(4)
C12 C11 Br9 120.1(3)
C10 C11 Br9 120.0(3)
C11 C12 C7 119.6(4)
C11 C12 Br10 118.8(3)
C7 C12 Br10 121.6(3)

loop_
_geom_bond_atom_site_label_1
_geom_bond_atom_site_label_2
_geom_bond_site_symmetry_2
_geom_bond_distance
_geom_bond_publ_flag
Br1 C1 . 1.876(4) ?
Br2 C2 . 1.874(4) ?
Br3 C3 . 1.878(4) ?
Br4 C4 . 1.867(4) ?
Br5 C5 . 1.874(4) ?
Br6 C8 . 1.876(4) ?
Br7 C9 . 1.878(4) ?
Br8 C10 . 1.891(4) ?
Br9 C11 . 1.891(5) ?
Br10 C12 . 1.891(4) ?
O1 C6 . 1.379(4) ?
O1 C7 . 1.393(5) ?
C1 C6 . 1.387(5) ?
C1 C2 . 1.392(5) ?
C2 C3 . 1.417(5) ?
C3 C4 . 1.400(5) ?
C4 C5 . 1.410(5) ?
C5 C6 . 1.408(5) ?
C7 C8 . 1.392(5) ?
C7 C12 . 1.401(6) ?
C8 C9 . 1.393(6) ?
C9 C10 . 1.386(6) ?
C10 C11 . 1.406(5) ?
C11 C12 . 1.392(6) ?

loop_
_geom_torsion_atom_site_label_1
_geom_torsion_atom_site_label_2
_geom_torsion_atom_site_label_3
_geom_torsion_atom_site_label_4
_geom_torsion
C6 C1 C2 C3 -1.2(6)
Br1 C1 C2 C3 -177.8(3)
C6 C1 C2 Br2 175.9(3)
Br1 C1 C2 Br2 -.7(5)
C1 C2 C3 C4 -3.5(6)
Br2 C2 C3 C4 179.4(3)
C1 C2 C3 Br3 178.7(3)
Br2 C2 C3 Br3 1.6(5)
C2 C3 C4 C5 3.1(6)
Br3 C3 C4 C5 -179.0(3)
C2 C3 C4 Br4 -178.1(3)
Br3 C3 C4 Br4 -.3(5)
C3 C4 C5 C6 1.8(6)
Br4 C4 C5 C6 -177.0(3)
C3 C4 C5 Br5 -178.6(3)
Br4 C4 C5 Br5 2.6(5)
C7 O1 C6 C1 125.6(4)
C7 O1 C6 C5 -58.3(5)
C2 C1 C6 O1 -177.6(4)
Br1 C1 C6 O1 -.9(5)
C2 C1 C6 C5 6.2(6)
Br1 C1 C6 C5 -177.1(3)
C4 C5 C6 O1 177.6(4)
Br5 C5 C6 O1 -2.1(6)
C4 C5 C6 C1 -6.4(6)
Br5 C5 C6 C1 173.9(3)
C6 O1 C7 C8 147.4(3)
C6 O1 C7 C12 -37.8(6)
O1 C7 C8 C9 176.3(3)
C12 C7 C8 C9 1.2(6)
O1 C7 C8 Br6 -4.1(5)
C12 C7 C8 Br6 -179.2(3)
C7 C8 C9 C10 1.6(6)
Br6 C8 C9 C10 -178.0(3)
C7 C8 C9 Br7 -179.9(3)
Br6 C8 C9 Br7 .4(5)
C8 C9 C10 C11 -1.6(6)
Br7 C9 C10 C11 179.9(3)
C8 C9 C10 Br8 179.4(3)
Br7 C9 C10 Br8 .9(4)
C9 C10 C11 C12 -1.2(6)
Br8 C10 C11 C12 177.9(3)
C9 C10 C11 Br9 179.3(3)
Br8 C10 C11 Br9 -1.7(4)
C10 C11 C12 C7 3.9(6)
Br9 C11 C12 C7 -176.6(3)
C10 C11 C12 Br10 -172.9(3)
Br9 C11 C12 Br10 6.6(5)
C8 C7 C12 C11 -4.0(6)
O1 C7 C12 C11 -178.5(4)
C8 C7 C12 Br10 172.8(3)
O1 C7 C12 Br10 -1.8(6)

loop_
_cod_related_entry_id
_cod_related_entry_database
_cod_related_entry_code
1 ChemSpider 13764
